data_7028757
loop_
_publ_author_name
'Mulyana, Yanyan'
'Alley, Kerwyn G.'
'Davies, Kristian M.'
'Abrahams, Brendan F.'
'Moubaraki, Boujemaa'
'Murray, Keith S.'
'Boskovic, Colette'

_publ_section_title
;
 Dinuclear cobalt(ii) and cobalt(iii) complexes of bis-bidentate
 napthoquinone ligands.
;
_journal_issue 6
_journal_name_full 'Dalton transactions (Cambridge, England : 2003)'
_journal_page_first 2499
_journal_page_last 2511
_journal_paper_doi 10.1039/c3dt52811a
_journal_volume 43
_journal_year 2014
_chemical_formula_sum 'C70 H74 Cl2 Co2 N10 O16'
_chemical_formula_weight 1500.15
_chemical_name_systematic
;
 ?
;
_space_group_IT_number 15
_symmetry_cell_setting monoclinic
_symmetry_space_group_name_Hall '-C 2yc'
_symmetry_space_group_name_H-M 'C 1 2/c 1'
_atom_sites_solution_hydrogens geom
_atom_sites_solution_primary direct
_atom_sites_solution_secondary difmap
_audit_creation_method SHELXL-97
_cell_angle_alpha 90.00
_cell_angle_beta 105.875(2)
_cell_angle_gamma 90.00
_cell_formula_units_Z 4
_cell_length_a 34.0656(6)
_cell_length_b 8.53010(10)
_cell_length_c 25.9872(4)
_cell_measurement_reflns_used 13022
_cell_measurement_temperature 130(2)
_cell_measurement_theta_max 73.7827
_cell_measurement_theta_min 3.5335
_cell_volume 7263.4(2)
_computing_cell_refinement
;
CrysAlisPro, Oxford Diffraction Ltd.,
Version 1.171.34.36 (release 02-08-2010 CrysAlis171 .NET)
(compiled Aug  2 2010,13:00:58)
;
_computing_data_collection
;
CrysAlisPro, Oxford Diffraction Ltd.,
Version 1.171.34.36 (release 02-08-2010 CrysAlis171 .NET)
(compiled Aug  2 2010,13:00:58)
;
_computing_data_reduction
;
CrysAlisPro, Oxford Diffraction Ltd.,
Version 1.171.34.36 (release 02-08-2010 CrysAlis171 .NET)
(compiled Aug  2 2010,13:00:58)
;
_computing_molecular_graphics Crystalmaker
_computing_publication_material 'SHELXL-97 (Sheldrick, 1997)'
_computing_structure_refinement 'SHELXL-97 (Sheldrick, 1997)'
_computing_structure_solution 'SHELXL-97 (Sheldrick, 1997)'
_diffrn_ambient_temperature 130(2)
_diffrn_detector_area_resol_mean 16.0711
_diffrn_measured_fraction_theta_full 0.987
_diffrn_measured_fraction_theta_max 0.987
_diffrn_measurement_device_type 'Goniometer KM4/Xcalibur, detector: Sapphire3'
_diffrn_measurement_method 'phi and omega scans'
_diffrn_radiation_monochromator graphite
_diffrn_radiation_source 'fine-focus sealed tube'
_diffrn_radiation_type CuK\a
_diffrn_radiation_wavelength 1.54184
_diffrn_reflns_av_R_equivalents 0.0582
_diffrn_reflns_av_sigmaI/netI 0.0472
_diffrn_reflns_limit_h_max 42
_diffrn_reflns_limit_h_min -40
_diffrn_reflns_limit_k_max 10
_diffrn_reflns_limit_k_min -8
_diffrn_reflns_limit_l_max 32
_diffrn_reflns_limit_l_min -32
_diffrn_reflns_number 26771
_diffrn_reflns_theta_full 73.95
_diffrn_reflns_theta_max 73.95
_diffrn_reflns_theta_min 3.54
_exptl_absorpt_coefficient_mu 4.871
_exptl_absorpt_correction_T_max 0.733
_exptl_absorpt_correction_T_min 0.262
_exptl_absorpt_correction_type gaussian
_exptl_absorpt_process_details
;
CrysAlisPro, Oxford Diffraction Ltd.,
Version 1.171.34.36 (release 02-08-2010 CrysAlis171 .NET)
(compiled Aug  2 2010,13:00:58)
Analytical numeric absorption correction using a multifaceted crystal
model based on expressions derived by R.C. Clark & J.S. Reid.
(Clark, R. C. & Reid, J. S. (1995). Acta Cryst. A51, 887-897)
;
_exptl_crystal_colour purple
_exptl_crystal_density_diffrn 1.372
_exptl_crystal_density_method 'not measured'
_exptl_crystal_description 'rectangular plate'
_exptl_crystal_F_000 3120
_exptl_crystal_size_max 0.508
_exptl_crystal_size_mid 0.238
_exptl_crystal_size_min 0.072
_refine_diff_density_max 1.277
_refine_diff_density_min -0.594
_refine_diff_density_rms 0.094
_refine_ls_extinction_method none
_refine_ls_goodness_of_fit_ref 1.052
_refine_ls_hydrogen_treatment constr
_refine_ls_matrix_type full
_refine_ls_number_parameters 452
_refine_ls_number_reflns 7277
_refine_ls_number_restraints 0
_refine_ls_restrained_S_all 1.052
_refine_ls_R_factor_all 0.0838
_refine_ls_R_factor_gt 0.0657
_refine_ls_shift/su_max 0.000
_refine_ls_shift/su_mean 0.000
_refine_ls_structure_factor_coef Fsqd
_refine_ls_weighting_details 'calc w=1/[\s^2^(Fo^2^)+(0.1008P)^2^+14.4007P] where P=(Fo^2^+2Fc^2^)/3'
_refine_ls_weighting_scheme calc
_refine_ls_wR_factor_gt 0.1656
_refine_ls_wR_factor_ref 0.1776
_reflns_number_gt 5684
_reflns_number_total 7277
_reflns_threshold_expression >2sigma(I)
_cod_data_source_file c3dt52811a.txt
_cod_data_source_block Compound_2
_cod_original_cell_volume 7263.43(19)
_cod_original_sg_symbol_H-M C12/c1
_cod_database_code 7028757

loop_
_symmetry_equiv_pos_as_xyz
'x, y, z'
'-x, y, -z+1/2'
'x+1/2, y+1/2, z'
'-x+1/2, y+1/2, -z+1/2'
'-x, -y, -z'
'x, -y, z-1/2'
'-x+1/2, -y+1/2, -z'
'x+1/2, -y+1/2, z-1/2'

loop_
_atom_site_label
_atom_site_type_symbol
_atom_site_fract_x
_atom_site_fract_y
_atom_site_fract_z
_atom_site_U_iso_or_equiv
_atom_site_adp_type
_atom_site_occupancy
_atom_site_symmetry_multiplicity
_atom_site_calc_flag
_atom_site_refinement_flags
Co1 Co 0.125821(15) 0.42968(6) 0.29208(2) 0.02228(16) Uani 1 1 d .
Cl1 Cl 0.19054(3) 0.60575(12) 0.12457(3) 0.0361(2) Uani 1 1 d .
O1 O 0.10711(7) 0.5081(3) 0.20986(9) 0.0253(5) Uani 1 1 d .
O2 O 0.06835(7) 0.4933(3) 0.28480(9) 0.0232(5) Uani 1 1 d .
O3 O -0.03740(8) 0.7861(3) 0.17097(11) 0.0374(6) Uani 1 1 d .
O4 O 0.17334(11) 0.4546(4) 0.12850(15) 0.0594(9) Uani 1 1 d .
O5 O 0.21035(12) 0.6668(6) 0.17648(13) 0.0754(13) Uani 1 1 d .
O6 O 0.21902(8) 0.5954(3) 0.09285(11) 0.0373(6) Uani 1 1 d .
O7 O 0.15832(11) 0.7121(5) 0.09897(15) 0.0627(10) Uani 1 1 d .
O8 O 0.04516(15) 0.1428(6) 0.07463(17) 0.0830(13) Uani 1 1 d .
N1 N 0.18978(8) 0.3928(3) 0.29927(11) 0.0235(6) Uani 1 1 d .
N2 N 0.14297(9) 0.3521(3) 0.37139(12) 0.0271(6) Uani 1 1 d .
N4 N 0.15165(9) 0.6533(3) 0.32258(11) 0.0261(6) Uani 1 1 d .
N3 N 0.12636(9) 0.1963(3) 0.25970(11) 0.0254(6) Uani 1 1 d .
N5 N 0.27399(19) 0.5625(6) 0.4626(3) 0.0885(19) Uani 1 1 d .
C1 C 0.07152(10) 0.5550(4) 0.19747(13) 0.0233(7) Uani 1 1 d .
C2 C 0.04912(10) 0.5578(4) 0.23990(13) 0.0209(6) Uani 1 1 d .
C3 C 0.01122(10) 0.6259(4) 0.22926(13) 0.0233(7) Uani 1 1 d .
C4 C -0.00703(10) 0.7028(4) 0.17867(15) 0.0280(7) Uani 1 1 d .
C5 C 0.01250(11) 0.6801(5) 0.13384(15) 0.0348(9) Uani 1 1 d .
C6 C 0.05074(11) 0.6074(5) 0.14333(14) 0.0310(8) Uani 1 1 d .
C7 C 0.06862(13) 0.5828(6) 0.10134(17) 0.0466(11) Uani 1 1 d .
H7 H 0.0946 0.5344 0.1077 0.056 Uiso 1 1 calc R
C8 C 0.04757(15) 0.6304(8) 0.05053(19) 0.0665(17) Uani 1 1 d .
H8 H 0.0589 0.6111 0.0215 0.080 Uiso 1 1 calc R
C9 C 0.01043(16) 0.7053(9) 0.0412(2) 0.0704(18) Uani 1 1 d .
H9 H -0.0032 0.7402 0.0061 0.085 Uiso 1 1 calc R
C10 C -0.00736(13) 0.7303(7) 0.08299(18) 0.0523(13) Uani 1 1 d .
H10 H -0.0330 0.7816 0.0764 0.063 Uiso 1 1 calc R
C11 C 0.20820(10) 0.3121(4) 0.35095(14) 0.0280(7) Uani 1 1 d .
H11A H 0.2346 0.3628 0.3684 0.034 Uiso 1 1 calc R
H11B H 0.2139 0.2020 0.3434 0.034 Uiso 1 1 calc R
C12 C 0.18220(10) 0.3125(4) 0.38978(13) 0.0253(7) Uani 1 1 d .
C13 C 0.19890(12) 0.2643(4) 0.44225(14) 0.0315(8) Uani 1 1 d .
H13 H 0.2270 0.2375 0.4546 0.038 Uiso 1 1 calc R
C14 C 0.17406(14) 0.2561(5) 0.47619(16) 0.0412(9) Uani 1 1 d .
H14 H 0.1846 0.2206 0.5120 0.049 Uiso 1 1 calc R
C15 C 0.13344(14) 0.3005(5) 0.45726(18) 0.0443(10) Uani 1 1 d .
H15 H 0.1159 0.2976 0.4801 0.053 Uiso 1 1 calc R
C16 C 0.11887(13) 0.3487(5) 0.40491(17) 0.0387(9) Uani 1 1 d .
H16 H 0.0912 0.3804 0.3921 0.046 Uiso 1 1 calc R
C17 C 0.20911(11) 0.5481(4) 0.29749(15) 0.0306(8) Uani 1 1 d .
H17A H 0.2043 0.5818 0.2598 0.037 Uiso 1 1 calc R
H17B H 0.2389 0.5397 0.3135 0.037 Uiso 1 1 calc R
C18 C 0.19183(10) 0.6675(4) 0.32751(13) 0.0270(7) Uani 1 1 d .
C19 C 0.21497(11) 0.7884(4) 0.35633(15) 0.0325(8) Uani 1 1 d .
H19 H 0.2433 0.7966 0.3591 0.039 Uiso 1 1 calc R
C20 C 0.19597(13) 0.8961(4) 0.38073(16) 0.0360(9) Uani 1 1 d .
H20 H 0.2112 0.9793 0.4011 0.043 Uiso 1 1 calc R
C21 C 0.15474(13) 0.8827(5) 0.37542(16) 0.0358(8) Uani 1 1 d .
H21 H 0.1412 0.9574 0.3916 0.043 Uiso 1 1 calc R
C22 C 0.13338(11) 0.7590(5) 0.34623(15) 0.0320(8) Uani 1 1 d .
H22 H 0.1050 0.7490 0.3429 0.038 Uiso 1 1 calc R
C23 C 0.19165(11) 0.2940(4) 0.25335(14) 0.0290(7) Uani 1 1 d .
H23A H 0.2194 0.2497 0.2596 0.035 Uiso 1 1 calc R
H23B H 0.1859 0.3588 0.2205 0.035 Uiso 1 1 calc R
C24 C 0.16103(10) 0.1632(4) 0.24580(13) 0.0268(7) Uani 1 1 d .
C25 C 0.16703(12) 0.0213(5) 0.22413(15) 0.0338(8) Uani 1 1 d .
H25 H 0.1916 0.0015 0.2147 0.041 Uiso 1 1 calc R
C26 C 0.13701(14) -0.0929(5) 0.21618(17) 0.0393(9) Uani 1 1 d .
H26 H 0.1404 -0.1913 0.2008 0.047 Uiso 1 1 calc R
C27 C 0.10222(13) -0.0600(4) 0.23116(16) 0.0357(8) Uani 1 1 d .
H27 H 0.0813 -0.1365 0.2263 0.043 Uiso 1 1 calc R
C28 C 0.09751(11) 0.0843(4) 0.25324(15) 0.0303(8) Uani 1 1 d .
C29 C 0.06051(13) 0.1198(5) 0.2713(2) 0.0451(10) Uani 1 1 d .
H29A H 0.0625 0.2266 0.2856 0.068 Uiso 1 1 calc R
H29B H 0.0586 0.0452 0.2992 0.068 Uiso 1 1 calc R
H29C H 0.0361 0.1109 0.2409 0.068 Uiso 1 1 calc R
C30 C -0.0080(2) 0.2289(11) 0.1076(3) 0.094(2) Uani 1 1 d .
H30A H -0.0174 0.2436 0.1398 0.142 Uiso 1 1 calc R
H30B H -0.0268 0.1585 0.0828 0.142 Uiso 1 1 calc R
H30C H -0.0073 0.3305 0.0903 0.142 Uiso 1 1 calc R
C31 C 0.0317(2) 0.1625(8) 0.1222(2) 0.0766(18) Uani 1 1 d .
H31A H 0.0312 0.0598 0.1398 0.092 Uiso 1 1 calc R
H31B H 0.0508 0.2323 0.1478 0.092 Uiso 1 1 calc R
C32 C 0.0849(3) 0.0732(10) 0.0841(3) 0.107(3) Uani 1 1 d .
H32A H 0.0847 -0.0333 0.0992 0.129 Uiso 1 1 calc R
H32B H 0.1052 0.1372 0.1102 0.129 Uiso 1 1 calc R
C33 C 0.0962(3) 0.0641(13) 0.0319(4) 0.133(4) Uani 1 1 d .
H33A H 0.1233 0.0166 0.0382 0.200 Uiso 1 1 calc R
H33B H 0.0966 0.1699 0.0174 0.200 Uiso 1 1 calc R
H33C H 0.0761 0.0000 0.0064 0.200 Uiso 1 1 calc R
C34 C 0.2916(2) 0.6751(7) 0.4771(3) 0.0737(17) Uani 1 1 d .
C35 C 0.3136(3) 0.8196(7) 0.4969(3) 0.089(2) Uani 1 1 d .
H35A H 0.3074 0.8988 0.4685 0.133 Uiso 1 1 calc R
H35B H 0.3430 0.7987 0.5077 0.133 Uiso 1 1 calc R
H35C H 0.3052 0.8582 0.5277 0.133 Uiso 1 1 calc R

loop_
_atom_site_aniso_label
_atom_site_aniso_U_11
_atom_site_aniso_U_22
_atom_site_aniso_U_33
_atom_site_aniso_U_23
_atom_site_aniso_U_13
_atom_site_aniso_U_12
Co1 0.0195(3) 0.0217(3) 0.0241(3) 0.0028(2) 0.00342(19) 0.0013(2)
Cl1 0.0307(4) 0.0510(6) 0.0280(4) 0.0029(4) 0.0103(3) -0.0055(4)
O1 0.0215(11) 0.0311(13) 0.0227(11) 0.0026(10) 0.0053(9) 0.0017(9)
O2 0.0209(11) 0.0256(12) 0.0225(11) 0.0010(9) 0.0052(9) 0.0019(9)
O3 0.0285(13) 0.0358(15) 0.0473(16) 0.0144(12) 0.0093(12) 0.0086(11)
O4 0.064(2) 0.055(2) 0.065(2) 0.0114(17) 0.0277(18) -0.0184(17)
O5 0.063(2) 0.133(4) 0.0344(17) -0.018(2) 0.0196(16) -0.030(2)
O6 0.0310(14) 0.0493(17) 0.0335(14) -0.0012(12) 0.0122(11) -0.0035(12)
O7 0.0495(19) 0.074(3) 0.070(2) 0.0193(19) 0.0255(17) 0.0227(18)
O8 0.094(3) 0.084(3) 0.059(2) 0.015(2) 0.001(2) 0.024(3)
N1 0.0228(13) 0.0255(15) 0.0216(13) 0.0025(11) 0.0053(11) 0.0008(11)
N2 0.0281(15) 0.0259(15) 0.0280(15) 0.0030(12) 0.0091(12) 0.0021(12)
N4 0.0254(14) 0.0244(15) 0.0247(14) 0.0017(11) 0.0005(11) -0.0005(11)
N3 0.0260(14) 0.0208(15) 0.0277(14) 0.0041(11) 0.0042(11) 0.0014(11)
N5 0.090(4) 0.051(3) 0.104(5) 0.004(3) -0.009(3) 0.004(3)
C1 0.0208(15) 0.0236(17) 0.0252(16) 0.0011(13) 0.0055(12) -0.0034(12)
C2 0.0226(15) 0.0186(16) 0.0207(15) 0.0015(12) 0.0044(12) -0.0030(12)
C3 0.0204(15) 0.0218(16) 0.0273(17) 0.0026(13) 0.0055(13) -0.0012(12)
C4 0.0192(15) 0.0286(18) 0.0341(18) 0.0068(15) 0.0037(13) -0.0022(13)
C5 0.0251(17) 0.048(2) 0.0292(18) 0.0111(16) 0.0043(14) -0.0016(16)
C6 0.0224(16) 0.044(2) 0.0251(17) 0.0068(15) 0.0032(14) -0.0011(15)
C7 0.030(2) 0.080(3) 0.029(2) 0.010(2) 0.0086(16) 0.003(2)
C8 0.040(2) 0.130(5) 0.032(2) 0.023(3) 0.0138(19) 0.008(3)
C9 0.047(3) 0.129(6) 0.035(2) 0.028(3) 0.010(2) 0.012(3)
C10 0.030(2) 0.087(4) 0.038(2) 0.024(2) 0.0056(17) 0.007(2)
C11 0.0212(15) 0.0334(19) 0.0275(17) 0.0078(14) 0.0033(13) 0.0049(13)
C12 0.0264(16) 0.0237(17) 0.0244(16) -0.0023(13) 0.0043(13) 0.0004(13)
C13 0.0372(19) 0.032(2) 0.0219(17) -0.0021(14) 0.0023(14) 0.0041(15)
C14 0.059(3) 0.041(2) 0.0245(18) -0.0001(16) 0.0124(18) 0.001(2)
C15 0.056(3) 0.045(3) 0.042(2) 0.0000(19) 0.031(2) 0.003(2)
C16 0.036(2) 0.042(2) 0.043(2) 0.0067(18) 0.0195(17) 0.0052(17)
C17 0.0261(17) 0.0306(19) 0.0366(19) 0.0047(15) 0.0112(15) -0.0075(14)
C18 0.0256(16) 0.0263(18) 0.0254(16) 0.0062(13) 0.0006(13) -0.0032(13)
C19 0.0295(18) 0.0267(19) 0.0364(19) 0.0057(15) 0.0010(15) -0.0060(14)
C20 0.042(2) 0.0229(19) 0.037(2) 0.0008(15) 0.0000(17) -0.0059(15)
C21 0.041(2) 0.0231(19) 0.039(2) -0.0008(15) 0.0043(17) 0.0033(15)
C22 0.0267(17) 0.031(2) 0.0346(19) -0.0007(15) 0.0024(14) 0.0012(14)
C23 0.0283(17) 0.034(2) 0.0261(17) 0.0004(14) 0.0094(14) -0.0005(15)
C24 0.0277(17) 0.0276(18) 0.0241(16) 0.0058(13) 0.0054(13) 0.0041(14)
C25 0.038(2) 0.031(2) 0.0336(19) 0.0002(15) 0.0123(16) 0.0030(16)
C26 0.050(2) 0.029(2) 0.038(2) -0.0007(16) 0.0107(18) 0.0043(17)
C27 0.041(2) 0.0228(19) 0.041(2) 0.0022(15) 0.0069(17) -0.0030(15)
C28 0.0304(18) 0.0230(18) 0.0341(19) 0.0035(14) 0.0030(15) -0.0020(14)
C29 0.036(2) 0.032(2) 0.070(3) -0.002(2) 0.019(2) -0.0052(17)
C30 0.082(5) 0.126(7) 0.069(4) 0.026(4) 0.009(4) -0.009(4)
C31 0.101(5) 0.075(4) 0.047(3) 0.013(3) 0.009(3) -0.004(4)
C32 0.120(7) 0.104(6) 0.077(5) 0.009(4) -0.008(5) 0.047(5)
C33 0.128(8) 0.157(10) 0.111(7) 0.022(6) 0.028(6) 0.071(7)
C34 0.086(4) 0.049(3) 0.071(4) 0.022(3) -0.002(3) 0.009(3)
C35 0.126(6) 0.052(4) 0.073(4) 0.016(3) 0.002(4) -0.005(4)

loop_
_atom_type_symbol
_atom_type_description
_atom_type_scat_dispersion_real
_atom_type_scat_dispersion_imag
_atom_type_scat_source
C C 0.0181 0.0091 'International Tables Vol C Tables 4.2.6.8 and 6.1.1.4'
H H 0.0000 0.0000 'International Tables Vol C Tables 4.2.6.8 and 6.1.1.4'
O O 0.0492 0.0322 'International Tables Vol C Tables 4.2.6.8 and 6.1.1.4'
Co Co -2.3653 3.6143 'International Tables Vol C Tables 4.2.6.8 and 6.1.1.4'
N N 0.0311 0.0180 'International Tables Vol C Tables 4.2.6.8 and 6.1.1.4'
Cl Cl 0.3639 0.7018 'International Tables Vol C Tables 4.2.6.8 and 6.1.1.4'

loop_
_geom_angle_atom_site_label_1
_geom_angle_atom_site_label_2
_geom_angle_atom_site_label_3
_geom_angle
_geom_angle_site_symmetry_3
O2 Co1 N2 100.51(10) .
O2 Co1 N1 172.52(10) .
N2 Co1 N1 82.26(11) .
O2 Co1 N4 94.91(10) .
N2 Co1 N4 86.66(11) .
N1 Co1 N4 78.25(11) .
O2 Co1 O1 78.77(9) .
N2 Co1 O1 179.05(11) .
N1 Co1 O1 98.53(10) .
N4 Co1 O1 94.02(10) .
O2 Co1 N3 109.07(10) .
N2 Co1 N3 93.57(11) .
N1 Co1 N3 77.52(11) .
N4 Co1 N3 155.51(11) .
O1 Co1 N3 86.09(10) .
O4 Cl1 O5 110.9(2) .
O4 Cl1 O6 109.8(2) .
O5 Cl1 O6 110.16(19) .
O4 Cl1 O7 109.0(2) .
O5 Cl1 O7 108.1(3) .
O6 Cl1 O7 108.82(19) .
C1 O1 Co1 111.2(2) .
C2 O2 Co1 116.3(2) .
C32 O8 C31 114.0(5) .
C23 N1 C17 111.5(3) .
C23 N1 C11 111.4(3) .
C17 N1 C11 111.1(3) .
C23 N1 Co1 106.2(2) .
C17 N1 Co1 108.3(2) .
C11 N1 Co1 108.2(2) .
C12 N2 C16 119.3(3) .
C12 N2 Co1 114.6(2) .
C16 N2 Co1 126.0(3) .
C22 N4 C18 119.0(3) .
C22 N4 Co1 124.8(2) .
C18 N4 Co1 114.6(2) .
C28 N3 C24 118.5(3) .
C28 N3 Co1 128.1(2) .
C24 N3 Co1 113.3(2) .
O1 C1 C6 122.2(3) .
O1 C1 C2 118.3(3) .
C6 C1 C2 119.5(3) .
O2 C2 C3 125.3(3) .
O2 C2 C1 114.9(3) .
C3 C2 C1 119.8(3) .
C2 C3 C4 121.4(3) .
C2 C3 C3 119.8(3) 2
C4 C3 C3 118.8(3) 2
O3 C4 C3 123.0(3) .
O3 C4 C5 118.7(3) .
C3 C4 C5 118.3(3) .
C10 C5 C6 119.7(4) .
C10 C5 C4 119.9(4) .
C6 C5 C4 120.5(3) .
C5 C6 C7 120.6(3) .
C5 C6 C1 119.1(3) .
C7 C6 C1 120.3(3) .
C8 C7 C6 118.5(4) .
C9 C8 C7 121.1(4) .
C8 C9 C10 120.4(4) .
C5 C10 C9 119.7(4) .
N1 C11 C12 114.9(3) .
N2 C12 C13 121.9(3) .
N2 C12 C11 118.2(3) .
C13 C12 C11 119.8(3) .
C14 C13 C12 118.9(4) .
C13 C14 C15 119.0(4) .
C16 C15 C14 119.1(4) .
N2 C16 C15 121.7(4) .
N1 C17 C18 110.4(3) .
N4 C18 C19 122.1(3) .
N4 C18 C17 115.1(3) .
C19 C18 C17 122.7(3) .
C20 C19 C18 118.4(4) .
C19 C20 C21 119.6(4) .
C20 C21 C22 119.1(4) .
N4 C22 C21 121.7(3) .
N1 C23 C24 110.3(3) .
N3 C24 C25 122.1(3) .
N3 C24 C23 115.7(3) .
C25 C24 C23 122.1(3) .
C24 C25 C26 119.6(4) .
C27 C26 C25 118.2(4) .
C26 C27 C28 120.4(4) .
N3 C28 C27 121.2(4) .
N3 C28 C29 117.8(3) .
C27 C28 C29 121.0(3) .
C30 C31 O8 108.7(5) .
O8 C32 C33 109.1(6) .
N5 C34 C35 178.4(9) .

loop_
_geom_bond_atom_site_label_1
_geom_bond_atom_site_label_2
_geom_bond_distance
_geom_bond_site_symmetry_2
Co1 O2 1.990(2) .
Co1 N2 2.090(3) .
Co1 N1 2.158(3) .
Co1 N4 2.158(3) .
Co1 O1 2.162(2) .
Co1 N3 2.164(3) .
Cl1 O4 1.431(3) .
Cl1 O5 1.431(4) .
Cl1 O6 1.437(3) .
Cl1 O7 1.439(3) .
O1 C1 1.233(4) .
O2 C2 1.294(4) .
O3 C4 1.226(4) .
O8 C32 1.436(9) .
O8 C31 1.442(8) .
N1 C23 1.477(4) .
N1 C17 1.486(4) .
N1 C11 1.487(4) .
N2 C12 1.334(4) .
N2 C16 1.351(5) .
N4 C22 1.337(5) .
N4 C18 1.345(4) .
N3 C28 1.348(5) .
N3 C24 1.356(4) .
N5 C34 1.140(8) .
C1 C6 1.461(5) .
C1 C2 1.503(5) .
C2 C3 1.373(5) .
C3 C4 1.449(5) .
C3 C3 1.482(6) 2
C4 C5 1.504(5) .
C5 C10 1.378(5) .
C5 C6 1.402(5) .
C6 C7 1.404(6) .
C7 C8 1.380(6) .
C8 C9 1.379(7) .
C9 C10 1.398(7) .
C11 C12 1.514(5) .
C12 C13 1.388(5) .
C13 C14 1.381(6) .
C14 C15 1.388(6) .
C15 C16 1.377(6) .
C17 C18 1.498(5) .
C18 C19 1.387(5) .
C19 C20 1.375(6) .
C20 C21 1.378(6) .
C21 C22 1.384(5) .
C23 C24 1.503(5) .
C24 C25 1.374(5) .
C25 C26 1.386(6) .
C26 C27 1.374(6) .
C27 C28 1.385(5) .
C28 C29 1.491(6) .
C30 C31 1.421(9) .
C32 C33 1.510(12) .
C34 C35 1.461(9) .
